data_4067749
loop_
_publ_author_name
'Osintseva, Svetlana V.'
'Dolgushin, Fedor M.'
'Shtel&#x2019;tser, Nikolay A.'
'Petrovskii, Pavel V.'
'Peregudov, Alexander S.'
'Kreindlin, Arkadii Z.'
'Antipin, Mikhail Yu.'

_publ_section_title
;
 Isolation and Characterization of New Mono- and Polynuclear Complexes
 Formed in the Thermal Reaction of Ru3(CO)12with
 1-(4-Tolyl)-3-phenylaminoprop-2-en-1-one
;
_journal_issue 4
_journal_name_full Organometallics
_journal_page_first 1012
_journal_paper_doi 10.1021/om901109q
_journal_volume 29
_journal_year 2010
_chemical_formula_moiety 'C26 H15 N O11 Ru4'
_chemical_formula_sum 'C26 H15 N O11 Ru4'
_chemical_formula_weight 921.67
_chemical_name_systematic
; 
 ? 
;
_space_group_IT_number 2
_symmetry_cell_setting triclinic
_symmetry_space_group_name_Hall '-P 1'
_symmetry_space_group_name_H-M 'P -1'
_atom_sites_solution_hydrogens difmap
_atom_sites_solution_primary direct
_atom_sites_solution_secondary difmap
_audit_creation_method SHELXL-97
_cell_angle_alpha 104.0500(10)
_cell_angle_beta 91.8870(10)
_cell_angle_gamma 91.7090(10)
_cell_formula_units_Z 2
_cell_length_a 9.1494(2)
_cell_length_b 12.2864(3)
_cell_length_c 13.4511(3)
_cell_measurement_reflns_used 9559
_cell_measurement_temperature 100(2)
_cell_measurement_theta_max 44.22
_cell_measurement_theta_min 2.23
_cell_volume 1464.93(6)
_computing_cell_refinement 'Bruker SAINT'
_computing_data_collection 'Bruker APEX2'
_computing_data_reduction 'Bruker SAINT'
_computing_molecular_graphics 'Bruker SHELXTL'
_computing_publication_material 'Bruker SHELXTL'
_computing_structure_refinement 'SHELXL-97 (Sheldrick, 1997)'
_computing_structure_solution 'SHELXS-97 (Sheldrick, 1990)'
_diffrn_ambient_temperature 100(2)
_diffrn_measured_fraction_theta_full 0.990
_diffrn_measured_fraction_theta_max 0.990
_diffrn_measurement_device_type 'Bruker APEX-II CCD'
_diffrn_measurement_method '\f and \w scans'
_diffrn_radiation_monochromator graphite
_diffrn_radiation_source 'fine-focus sealed tube'
_diffrn_radiation_type MoK\a
_diffrn_radiation_wavelength 0.71073
_diffrn_reflns_av_R_equivalents 0.0354
_diffrn_reflns_av_sigmaI/netI 0.0306
_diffrn_reflns_limit_h_max 17
_diffrn_reflns_limit_h_min -17
_diffrn_reflns_limit_k_max 23
_diffrn_reflns_limit_k_min -23
_diffrn_reflns_limit_l_max 25
_diffrn_reflns_limit_l_min -25
_diffrn_reflns_number 94473
_diffrn_reflns_theta_full 43.00
_diffrn_reflns_theta_max 43.00
_diffrn_reflns_theta_min 1.56
_diffrn_standards_number 0
_exptl_absorpt_coefficient_mu 2.081
_exptl_absorpt_correction_T_max 0.851
_exptl_absorpt_correction_T_min 0.653
_exptl_absorpt_correction_type multi-scan
_exptl_absorpt_process_details SADABS
_exptl_crystal_colour red
_exptl_crystal_density_diffrn 2.089
_exptl_crystal_density_method 'not measured'
_exptl_crystal_description prism
_exptl_crystal_F_000 884
_exptl_crystal_size_max 0.40
_exptl_crystal_size_mid 0.15
_exptl_crystal_size_min 0.08
_refine_diff_density_max 1.372
_refine_diff_density_min -1.040
_refine_diff_density_rms 0.126
_refine_ls_extinction_method none
_refine_ls_goodness_of_fit_ref 1.020
_refine_ls_hydrogen_treatment mixed
_refine_ls_matrix_type full
_refine_ls_number_parameters 388
_refine_ls_number_reflns 21483
_refine_ls_number_restraints 0
_refine_ls_restrained_S_all 1.020
_refine_ls_R_factor_all 0.0347
_refine_ls_R_factor_gt 0.0247
_refine_ls_shift/su_max 0.004
_refine_ls_shift/su_mean 0.000
_refine_ls_structure_factor_coef Fsqd
_refine_ls_weighting_details 'calc w=1/[\s^2^(Fo^2^)+(0.0236P)^2^+0.1442P] where P=(Fo^2^+2Fc^2^)/3'
_refine_ls_weighting_scheme calc
_refine_ls_wR_factor_gt 0.0507
_refine_ls_wR_factor_ref 0.0540
_reflns_number_gt 17869
_reflns_number_total 21483
_reflns_threshold_expression >2sigma(I)
_cod_data_source_file om901109q_si_001.cif
_cod_data_source_block compl6
_cod_depositor_comments
;
The following automatic conversions were performed:

'_symmetry_cell_setting' value 'Triclinic' changed to 'triclinic'
according to /home/saulius/struct/CIF-dictionaries/cif_core.dic
dictionary named 'cif_core.dic' version 2.4.1 from 2010-06-29.

Automatic conversion script
Id: cif_fix_values 1715 2011-07-08 13:25:40Z adriana 
;
_cod_database_code 4067749

loop_
_symmetry_equiv_pos_as_xyz
'x, y, z'
'-x, -y, -z'

loop_
_atom_site_label
_atom_site_type_symbol
_atom_site_fract_x
_atom_site_fract_y
_atom_site_fract_z
_atom_site_U_iso_or_equiv
_atom_site_adp_type
_atom_site_occupancy
_atom_site_symmetry_multiplicity
_atom_site_calc_flag
_atom_site_refinement_flags
Ru1 Ru 0.307497(9) 0.802703(6) 0.805028(6) 0.01074(1) Uani 1 1 d .
Ru2 Ru 0.442108(9) 0.589339(7) 0.781599(6) 0.01066(1) Uani 1 1 d .
Ru3 Ru 0.321981(9) 0.641684(7) 0.606656(6) 0.01141(2) Uani 1 1 d .
Ru4 Ru 0.265001(9) 0.666737(7) 0.942250(6) 0.01183(2) Uani 1 1 d .
H1M H 0.450(2) 0.6147(18) 0.9128(16) 0.032(5) Uiso 1 1 d .
H2M H 0.453(2) 0.5699(19) 0.6459(18) 0.037(6) Uiso 1 1 d .
O1 O 0.60281(11) 0.88000(9) 0.91361(9) 0.0267(2) Uani 1 1 d .
O2 O 0.14936(13) 0.99625(10) 0.94286(11) 0.0367(3) Uani 1 1 d .
O3 O 0.38302(12) 0.93597(9) 0.64696(8) 0.0264(2) Uani 1 1 d .
O4 O 0.75996(10) 0.66691(9) 0.78760(9) 0.02627(19) Uani 1 1 d .
O5 O 0.54874(12) 0.35717(8) 0.76975(9) 0.02566(19) Uani 1 1 d .
O6 O 0.55433(12) 0.70870(10) 0.46672(9) 0.0271(2) Uani 1 1 d .
O7 O 0.21153(13) 0.43096(9) 0.45622(8) 0.0281(2) Uani 1 1 d .
O8 O -0.02866(12) 0.77217(10) 0.99120(9) 0.0290(2) Uani 1 1 d .
O9 O 0.19362(13) 0.49320(9) 1.06665(8) 0.0289(2) Uani 1 1 d .
O10 O 0.43325(13) 0.83456(9) 1.11573(8) 0.0279(2) Uani 1 1 d .
O11 O 0.14392(9) 0.73459(7) 0.56935(6) 0.01405(13) Uani 1 1 d .
N1 N 0.21121(9) 0.56855(7) 0.79225(7) 0.01127(13) Uani 1 1 d .
C1 C 0.49371(13) 0.84596(10) 0.87193(9) 0.01762(18) Uani 1 1 d .
C2 C 0.21035(14) 0.92472(10) 0.89372(10) 0.0206(2) Uani 1 1 d .
C3 C 0.35314(13) 0.87658(10) 0.69745(9) 0.01758(18) Uani 1 1 d .
C4 C 0.63987(12) 0.63870(10) 0.78461(9) 0.01664(18) Uani 1 1 d .
C5 C 0.50479(13) 0.44451(10) 0.77369(9) 0.01634(17) Uani 1 1 d .
C6 C 0.46877(13) 0.68311(10) 0.51711(9) 0.01760(19) Uani 1 1 d .
C7 C 0.25613(13) 0.51126(10) 0.51250(9) 0.01808(19) Uani 1 1 d .
C8 C 0.08163(14) 0.73288(10) 0.97343(9) 0.01896(19) Uani 1 1 d .
C9 C 0.22418(14) 0.55399(10) 1.01846(9) 0.01817(19) Uani 1 1 d .
C10 C 0.36750(14) 0.77146(10) 1.05258(9) 0.01862(19) Uani 1 1 d .
C11 C 0.06210(11) 0.76624(8) 0.64429(8) 0.01230(15) Uani 1 1 d .
C12 C 0.08658(11) 0.72513(8) 0.73598(8) 0.01208(15) Uani 1 1 d .
H12A H 0.0038 0.7234 0.7823 0.015 Uiso 1 1 calc R
C13 C 0.19299(11) 0.64066(8) 0.72530(8) 0.01117(14) Uani 1 1 d .
C14 C -0.05382(11) 0.84418(9) 0.63539(8) 0.01307(15) Uani 1 1 d .
C15 C -0.08347(14) 0.86767(11) 0.54028(9) 0.0198(2) Uani 1 1 d .
H15A H -0.0340 0.8293 0.4818 0.024 Uiso 1 1 calc R
C16 C -0.18492(14) 0.94675(11) 0.53100(10) 0.0208(2) Uani 1 1 d .
H16A H -0.2042 0.9619 0.4659 0.025 Uiso 1 1 calc R
C17 C -0.25907(12) 1.00439(9) 0.61571(9) 0.01532(17) Uani 1 1 d .
C18 C -0.23280(13) 0.97729(10) 0.70929(9) 0.01799(19) Uani 1 1 d .
H18A H -0.2852 1.0136 0.7671 0.022 Uiso 1 1 calc R
C19 C -0.13160(13) 0.89832(10) 0.71977(9) 0.01667(18) Uani 1 1 d .
H19A H -0.1153 0.8811 0.7843 0.020 Uiso 1 1 calc R
C20 C -0.35931(14) 1.09697(9) 0.60656(10) 0.0191(2) Uani 1 1 d .
H20A H -0.3911 1.1348 0.6747 0.029 Uiso 1 1 calc R
H20B H -0.4450 1.0650 0.5623 0.029 Uiso 1 1 calc R
H20C H -0.3070 1.1513 0.5766 0.029 Uiso 1 1 calc R
C21 C 0.12882(12) 0.46369(8) 0.76826(8) 0.01306(15) Uani 1 1 d .
C22 C 0.00142(12) 0.44945(9) 0.70563(9) 0.01595(17) Uani 1 1 d .
H22A H -0.0295 0.5085 0.6765 0.019 Uiso 1 1 calc R
C23 C -0.08000(15) 0.34843(11) 0.68606(10) 0.0215(2) Uani 1 1 d .
H23A H -0.1672 0.3391 0.6440 0.026 Uiso 1 1 calc R
C24 C -0.03479(16) 0.26104(11) 0.72752(11) 0.0241(2) Uani 1 1 d .
H24A H -0.0912 0.1925 0.7145 0.029 Uiso 1 1 calc R
C25 C 0.09366(16) 0.27491(10) 0.78823(10) 0.0213(2) Uani 1 1 d .
H25A H 0.1260 0.2151 0.8157 0.026 Uiso 1 1 calc R
C26 C 0.17510(13) 0.37580(9) 0.80899(9) 0.01706(18) Uani 1 1 d .
H26A H 0.2623 0.3849 0.8509 0.020 Uiso 1 1 calc R

loop_
_atom_site_aniso_label
_atom_site_aniso_U_11
_atom_site_aniso_U_22
_atom_site_aniso_U_33
_atom_site_aniso_U_23
_atom_site_aniso_U_13
_atom_site_aniso_U_12
Ru1 0.01053(3) 0.01015(3) 0.01184(3) 0.00329(2) 0.00026(2) 0.00027(2)
Ru2 0.00937(3) 0.01163(3) 0.01143(3) 0.00367(2) -0.00026(2) 0.00158(2)
Ru3 0.01096(3) 0.01334(3) 0.01057(3) 0.00375(2) 0.00090(2) 0.00317(2)
Ru4 0.01329(3) 0.01243(3) 0.01025(3) 0.00359(2) 0.00074(2) 0.00131(2)
O1 0.0196(4) 0.0292(5) 0.0294(5) 0.0054(4) -0.0078(4) -0.0060(3)
O2 0.0287(5) 0.0251(5) 0.0463(7) -0.0116(5) 0.0060(5) 0.0051(4)
O3 0.0311(5) 0.0262(4) 0.0261(5) 0.0155(4) 0.0000(4) -0.0056(4)
O4 0.0132(4) 0.0300(5) 0.0377(6) 0.0123(4) 0.0024(4) -0.0012(3)
O5 0.0295(5) 0.0173(4) 0.0309(5) 0.0065(3) -0.0003(4) 0.0090(3)
O6 0.0239(4) 0.0337(5) 0.0301(5) 0.0178(4) 0.0118(4) 0.0085(4)
O7 0.0327(5) 0.0216(4) 0.0256(5) -0.0020(4) -0.0083(4) 0.0050(4)
O8 0.0261(5) 0.0371(5) 0.0274(5) 0.0118(4) 0.0104(4) 0.0148(4)
O9 0.0403(6) 0.0271(5) 0.0235(5) 0.0145(4) 0.0026(4) -0.0014(4)
O10 0.0376(6) 0.0241(4) 0.0182(4) -0.0008(3) -0.0041(4) -0.0021(4)
O11 0.0135(3) 0.0167(3) 0.0129(3) 0.0051(2) 0.0011(2) 0.0040(2)
N1 0.0109(3) 0.0111(3) 0.0124(3) 0.0041(3) -0.0006(3) -0.0002(2)
C1 0.0167(4) 0.0179(4) 0.0182(5) 0.0049(4) -0.0019(4) -0.0011(3)
C2 0.0180(5) 0.0166(4) 0.0242(5) -0.0007(4) 0.0000(4) -0.0001(4)
C3 0.0161(4) 0.0195(4) 0.0186(5) 0.0081(4) -0.0016(4) -0.0016(4)
C4 0.0134(4) 0.0190(4) 0.0188(5) 0.0070(4) 0.0005(3) 0.0015(3)
C5 0.0161(4) 0.0172(4) 0.0159(4) 0.0045(3) -0.0006(3) 0.0030(3)
C6 0.0167(4) 0.0207(5) 0.0175(4) 0.0076(4) 0.0040(4) 0.0073(4)
C7 0.0189(5) 0.0188(4) 0.0164(4) 0.0037(4) -0.0014(4) 0.0065(4)
C8 0.0216(5) 0.0213(5) 0.0158(4) 0.0072(4) 0.0040(4) 0.0048(4)
C9 0.0204(5) 0.0193(4) 0.0161(4) 0.0068(4) 0.0008(4) 0.0018(4)
C10 0.0237(5) 0.0182(4) 0.0138(4) 0.0035(3) 0.0008(4) 0.0018(4)
C11 0.0112(4) 0.0124(3) 0.0138(4) 0.0043(3) -0.0005(3) 0.0009(3)
C12 0.0106(4) 0.0129(3) 0.0137(4) 0.0049(3) 0.0008(3) 0.0018(3)
C13 0.0103(3) 0.0115(3) 0.0120(4) 0.0035(3) -0.0004(3) 0.0003(3)
C14 0.0120(4) 0.0130(4) 0.0151(4) 0.0049(3) -0.0002(3) 0.0017(3)
C15 0.0215(5) 0.0238(5) 0.0156(4) 0.0066(4) 0.0010(4) 0.0106(4)
C16 0.0234(5) 0.0228(5) 0.0180(5) 0.0079(4) -0.0013(4) 0.0095(4)
C17 0.0142(4) 0.0120(4) 0.0203(5) 0.0053(3) -0.0022(3) 0.0017(3)
C18 0.0195(5) 0.0165(4) 0.0195(5) 0.0060(4) 0.0033(4) 0.0069(4)
C19 0.0180(4) 0.0171(4) 0.0171(4) 0.0074(3) 0.0028(3) 0.0064(3)
C20 0.0194(5) 0.0136(4) 0.0249(5) 0.0061(4) -0.0030(4) 0.0042(3)
C21 0.0136(4) 0.0120(3) 0.0138(4) 0.0036(3) 0.0011(3) -0.0008(3)
C22 0.0152(4) 0.0161(4) 0.0165(4) 0.0044(3) -0.0020(3) -0.0025(3)
C23 0.0214(5) 0.0205(5) 0.0210(5) 0.0036(4) -0.0035(4) -0.0076(4)
C24 0.0308(6) 0.0172(5) 0.0226(5) 0.0033(4) -0.0006(5) -0.0105(4)
C25 0.0300(6) 0.0143(4) 0.0203(5) 0.0058(4) 0.0021(4) -0.0023(4)
C26 0.0204(5) 0.0138(4) 0.0181(5) 0.0062(3) -0.0002(4) -0.0001(3)

loop_
_atom_type_symbol
_atom_type_description
_atom_type_scat_dispersion_real
_atom_type_scat_dispersion_imag
_atom_type_scat_source
C C 0.0033 0.0016 'International Tables Vol C Tables 4.2.6.8 and 6.1.1.4'
H H 0.0000 0.0000 'International Tables Vol C Tables 4.2.6.8 and 6.1.1.4'
N N 0.0061 0.0033 'International Tables Vol C Tables 4.2.6.8 and 6.1.1.4'
O O 0.0106 0.0060 'International Tables Vol C Tables 4.2.6.8 and 6.1.1.4'
Ru Ru -1.2594 0.8363 'International Tables Vol C Tables 4.2.6.8 and 6.1.1.4'

loop_
_geom_angle_atom_site_label_1
_geom_angle_atom_site_label_2
_geom_angle_atom_site_label_3
_geom_angle
C1 Ru1 C2 93.56(5)
C1 Ru1 C3 91.62(5)
C2 Ru1 C3 98.08(6)
C1 Ru1 C13 135.57(4)
C2 Ru1 C13 123.19(5)
C3 Ru1 C13 105.28(4)
C1 Ru1 C12 170.38(4)
C2 Ru1 C12 90.11(5)
C3 Ru1 C12 96.67(4)
C13 Ru1 C12 36.94(3)
C1 Ru1 Ru4 87.45(4)
C2 Ru1 Ru4 91.08(4)
C3 Ru1 Ru4 170.83(4)
C13 Ru1 Ru4 69.54(3)
C12 Ru1 Ru4 83.58(3)
C1 Ru1 Ru2 78.09(4)
C2 Ru1 Ru2 147.64(4)
C3 Ru1 Ru2 113.21(4)
C13 Ru1 Ru2 57.48(2)
C12 Ru1 Ru2 94.09(2)
Ru4 Ru1 Ru2 57.685(3)
C1 Ru1 Ru3 113.44(4)
C2 Ru1 Ru3 149.45(4)
C3 Ru1 Ru3 68.43(4)
C13 Ru1 Ru3 43.63(3)
C12 Ru1 Ru3 65.64(3)
Ru4 Ru1 Ru3 103.612(4)
Ru2 Ru1 Ru3 57.405(3)
C5 Ru2 C4 88.72(5)
C5 Ru2 N1 102.10(4)
C4 Ru2 N1 168.33(4)
C5 Ru2 C13 126.26(4)
C4 Ru2 C13 139.32(4)
N1 Ru2 C13 34.16(3)
C5 Ru2 Ru4 113.52(4)
C4 Ru2 Ru4 122.01(4)
N1 Ru2 Ru4 49.57(2)
C13 Ru2 Ru4 66.89(2)
C5 Ru2 Ru3 119.41(4)
C4 Ru2 Ru3 103.49(4)
N1 Ru2 Ru3 75.13(2)
C13 Ru2 Ru3 44.33(2)
Ru4 Ru2 Ru3 108.866(4)
C5 Ru2 Ru1 171.83(4)
C4 Ru2 Ru1 98.82(3)
N1 Ru2 Ru1 70.14(2)
C13 Ru2 Ru1 48.19(2)
Ru4 Ru2 Ru1 59.707(3)
Ru3 Ru2 Ru1 61.987(3)
C5 Ru2 H1M 89.4(7)
C4 Ru2 H1M 90.0(7)
N1 Ru2 H1M 85.8(7)
C13 Ru2 H1M 108.3(7)
Ru4 Ru2 H1M 41.4(7)
Ru3 Ru2 H1M 147.9(7)
Ru1 Ru2 H1M 87.5(7)
C5 Ru2 H2M 91.2(7)
C4 Ru2 H2M 83.9(7)
N1 Ru2 H2M 100.0(7)
C13 Ru2 H2M 76.1(7)
Ru4 Ru2 H2M 142.8(7)
Ru3 Ru2 H2M 34.5(7)
Ru1 Ru2 H2M 92.7(7)
H1M Ru2 H2M 173.9(10)
C7 Ru3 C6 94.81(5)
C7 Ru3 C13 101.51(5)
C6 Ru3 C13 163.68(5)
C7 Ru3 O11 92.78(4)
C6 Ru3 O11 99.19(4)
C13 Ru3 O11 79.70(4)
C7 Ru3 Ru2 109.91(4)
C6 Ru3 Ru2 113.82(3)
C13 Ru3 Ru2 60.91(3)
O11 Ru3 Ru2 137.22(2)
C7 Ru3 Ru1 151.19(4)
C6 Ru3 Ru1 113.98(4)
C13 Ru3 Ru1 49.70(3)
O11 Ru3 Ru1 81.89(2)
Ru2 Ru3 Ru1 60.608(3)
C7 Ru3 H2M 88.9(8)
C6 Ru3 H2M 85.7(8)
C13 Ru3 H2M 95.0(8)
O11 Ru3 H2M 174.7(8)
Ru2 Ru3 H2M 37.7(8)
Ru1 Ru3 H2M 94.2(8)
C8 Ru4 C10 93.45(5)
C8 Ru4 C9 92.00(5)
C10 Ru4 C9 96.06(5)
C8 Ru4 N1 99.05(5)
C10 Ru4 N1 160.15(5)
C9 Ru4 N1 98.83(4)
C8 Ru4 Ru2 141.90(4)
C10 Ru4 Ru2 111.75(4)
C9 Ru4 Ru2 112.19(4)
N1 Ru4 Ru2 50.08(2)
C8 Ru4 Ru1 89.01(4)
C10 Ru4 Ru1 92.94(4)
C9 Ru4 Ru1 170.87(4)
N1 Ru4 Ru1 72.05(2)
Ru2 Ru4 Ru1 62.609(3)
C8 Ru4 H1M 175.1(7)
C10 Ru4 H1M 83.3(7)
C9 Ru4 H1M 92.0(7)
N1 Ru4 H1M 83.2(7)
Ru2 Ru4 H1M 37.9(7)
Ru1 Ru4 H1M 87.5(7)
C11 O11 Ru3 112.00(7)
C13 N1 C21 117.79(8)
C13 N1 Ru4 109.08(6)
C21 N1 Ru4 125.17(7)
C13 N1 Ru2 88.16(6)
C21 N1 Ru2 125.90(7)
Ru4 N1 Ru2 80.35(3)
O1 C1 Ru1 174.97(11)
O2 C2 Ru1 177.36(13)
O3 C3 Ru1 168.57(11)
O4 C4 Ru2 178.56(11)
O5 C5 Ru2 177.35(11)
O6 C6 Ru3 178.78(12)
O7 C7 Ru3 177.78(12)
O8 C8 Ru4 179.38(13)
O9 C9 Ru4 175.20(11)
O10 C10 Ru4 177.10(12)
O11 C11 C12 119.07(9)
O11 C11 C14 118.48(9)
C12 C11 C14 122.46(9)
C13 C12 C11 113.86(9)
C13 C12 Ru1 69.74(6)
C11 C12 Ru1 105.41(7)
C13 C12 H12A 119.1
C11 C12 H12A 119.1
Ru1 C12 H12A 119.1
N1 C13 C12 124.62(9)
N1 C13 Ru3 123.82(7)
C12 C13 Ru3 111.49(7)
N1 C13 Ru1 105.54(6)
C12 C13 Ru1 73.31(6)
Ru3 C13 Ru1 86.68(4)
N1 C13 Ru2 57.68(5)
C12 C13 Ru2 146.52(7)
Ru3 C13 Ru2 74.76(3)
Ru1 C13 Ru2 74.33(3)
C19 C14 C15 119.05(10)
C19 C14 C11 122.01(10)
C15 C14 C11 118.91(10)
C16 C15 C14 120.26(11)
C16 C15 H15A 119.9
C14 C15 H15A 119.9
C15 C16 C17 121.07(11)
C15 C16 H16A 119.5
C17 C16 H16A 119.5
C18 C17 C16 118.18(10)
C18 C17 C20 121.26(11)
C16 C17 C20 120.50(11)
C19 C18 C17 121.37(11)
C19 C18 H18A 119.3
C17 C18 H18A 119.3
C18 C19 C14 119.98(11)
C18 C19 H19A 120.0
C14 C19 H19A 120.0
C17 C20 H20A 109.5
C17 C20 H20B 109.5
H20A C20 H20B 109.5
C17 C20 H20C 109.5
H20A C20 H20C 109.5
H20B C20 H20C 109.5
C26 C21 C22 119.74(10)
C26 C21 N1 119.74(10)
C22 C21 N1 120.51(9)
C23 C22 C21 119.74(11)
C23 C22 H22A 120.1
C21 C22 H22A 120.1
C24 C23 C22 120.58(12)
C24 C23 H23A 119.7
C22 C23 H23A 119.7
C25 C24 C23 119.43(11)
C25 C24 H24A 120.3
C23 C24 H24A 120.3
C26 C25 C24 120.44(12)
C26 C25 H25A 119.8
C24 C25 H25A 119.8
C25 C26 C21 120.05(11)
C25 C26 H26A 120.0
C21 C26 H26A 120.0

loop_
_geom_bond_atom_site_label_1
_geom_bond_atom_site_label_2
_geom_bond_distance
Ru1 C1 1.8994(12)
Ru1 C2 1.9343(12)
Ru1 C3 1.9357(12)
Ru1 C13 2.2308(10)
Ru1 C12 2.2777(10)
Ru1 Ru4 2.80258(12)
Ru1 Ru2 2.88189(13)
Ru1 Ru3 2.92013(13)
Ru2 C5 1.8653(11)
Ru2 C4 1.8871(12)
Ru2 N1 2.1340(9)
Ru2 C13 2.5239(10)
Ru2 Ru4 2.74308(12)
Ru2 Ru3 2.78669(13)
Ru2 H1M 1.72(2)
Ru2 H2M 1.79(2)
Ru3 C7 1.8551(12)
Ru3 C6 1.9690(12)
Ru3 C13 2.0181(10)
Ru3 O11 2.1317(8)
Ru3 H2M 1.66(2)
Ru4 C8 1.9009(12)
Ru4 C10 1.9096(12)
Ru4 C9 1.9476(12)
Ru4 N1 2.1180(9)
Ru4 H1M 1.85(2)
O1 C1 1.1446(15)
O2 C2 1.1368(16)
O3 C3 1.1443(15)
O4 C4 1.1387(15)
O5 C5 1.1471(14)
O6 C6 1.1380(15)
O7 C7 1.1429(16)
O8 C8 1.1390(16)
O9 C9 1.1361(15)
O10 C10 1.1416(16)
O11 C11 1.2667(13)
N1 C13 1.4178(13)
N1 C21 1.4340(13)
C11 C12 1.4551(14)
C11 C14 1.4711(14)
C12 C13 1.4292(14)
C12 H12A 1.0000
C14 C19 1.3971(16)
C14 C15 1.3981(16)
C15 C16 1.3879(16)
C15 H15A 0.9500
C16 C17 1.3957(17)
C16 H16A 0.9500
C17 C18 1.3933(17)
C17 C20 1.5076(15)
C18 C19 1.3893(15)
C18 H18A 0.9500
C19 H19A 0.9500
C20 H20A 0.9800
C20 H20B 0.9800
C20 H20C 0.9800
C21 C26 1.3945(15)
C21 C22 1.3966(15)
C22 C23 1.3922(16)
C22 H22A 0.9500
C23 C24 1.392(2)
C23 H23A 0.9500
C24 C25 1.391(2)
C24 H24A 0.9500
C25 C26 1.3902(17)
C25 H25A 0.9500
C26 H26A 0.9500
